data_7037341
loop_
_publ_author_name
'Dauer, David-R'
'Fl\"ugge, Melchior'
'Herbst-Irmer, Regine'
'Stalke, Dietmar'

_publ_section_title
;
 Group 13 metal complexes containing the
 bis-(4-methylbenzoxazol-2-yl)-methanide ligand.
;
_journal_issue 14
_journal_name_full 'Dalton transactions (Cambridge, England : 2003)'
_journal_page_first 6149
_journal_page_last 6158
_journal_paper_doi 10.1039/c5dt03913d
_journal_volume 45
_journal_year 2016
_chemical_formula_moiety 'C10 H10 N2 O2'
_chemical_formula_sum 'C10 H10 N2 O2'
_chemical_formula_weight 190.20
_chemical_name_systematic '4-Methylbenzoxazol-2-yl-carboxamide '
_space_group_crystal_system triclinic
_space_group_IT_number 2
_space_group_name_Hall '-P 1'
_space_group_name_H-M_alt 'P -1'
_symmetry_space_group_name_Hall '-P 1'
_symmetry_space_group_name_H-M 'P -1'
_atom_sites_solution_hydrogens mixed
_audit_creation_method SHELXL-2013
_audit_update_record
;
2015-10-04 deposited with the CCDC.
2015-11-19 downloaded from the CCDC.
;
_cell_angle_alpha 93.24(2)
_cell_angle_beta 115.09(3)
_cell_angle_gamma 99.95(2)
_cell_formula_units_Z 2
_cell_length_a 7.790(2)
_cell_length_b 7.974(2)
_cell_length_c 8.279(3)
_cell_measurement_reflns_used 2385
_cell_measurement_temperature 100(2)
_cell_measurement_theta_max 25.094
_cell_measurement_theta_min 2.746
_cell_volume 453.9(3)
_computing_cell_refinement 'SAINT V8.34A'
_computing_data_collection 'APEX2 v2012.2'
_computing_data_reduction 'SAINT V8.34A'
_computing_molecular_graphics 'XP Version 5.1'
_computing_publication_material 'XP Version 5.1'
_computing_structure_refinement 'SHELXL-2013 (Sheldrick, 2013)'
_computing_structure_solution 'SHELXT (Sheldrick,Acta Cryst.(2015)A71,3-8)'
_diffrn_ambient_temperature 100(2)
_diffrn_measured_fraction_theta_full 0.999
_diffrn_measured_fraction_theta_max 0.996
_diffrn_measurement_device_type 'Bruker Smart APEX II Quazar'
_diffrn_measurement_method 'omega scans'
_diffrn_radiation_type MoK\a
_diffrn_radiation_wavelength 0.71073
_diffrn_reflns_av_R_equivalents 0.0406
_diffrn_reflns_av_unetI/netI 0.0346
_diffrn_reflns_Laue_measured_fraction_full 0.999
_diffrn_reflns_Laue_measured_fraction_max 0.996
_diffrn_reflns_limit_h_max 9
_diffrn_reflns_limit_h_min -9
_diffrn_reflns_limit_k_max 9
_diffrn_reflns_limit_k_min -9
_diffrn_reflns_limit_l_max 10
_diffrn_reflns_limit_l_min -10
_diffrn_reflns_number 7223
_diffrn_reflns_point_group_measured_fraction_full 0.999
_diffrn_reflns_point_group_measured_fraction_max 0.996
_diffrn_reflns_theta_full 25.242
_diffrn_reflns_theta_max 25.503
_diffrn_reflns_theta_min 2.621
_diffrn_source 'INCOATEC Microsource'
_exptl_absorpt_coefficient_mu 0.099
_exptl_absorpt_correction_T_max 0.7452
_exptl_absorpt_correction_T_min 0.6823
_exptl_absorpt_correction_type multi-scan
_exptl_absorpt_process_details SADABS-2014/4
_exptl_crystal_colour colorless
_exptl_crystal_density_diffrn 1.392
_exptl_crystal_description block
_exptl_crystal_F_000 200
_exptl_crystal_recrystallization_method 'Re-crystallisation from solvent: toluene'
_exptl_crystal_size_max 0.100
_exptl_crystal_size_mid 0.050
_exptl_crystal_size_min 0.050
_refine_diff_density_max 0.408
_refine_diff_density_min -0.228
_refine_diff_density_rms 0.052
_refine_ls_extinction_method none
_refine_ls_goodness_of_fit_ref 1.088
_refine_ls_hydrogen_treatment mixed
_refine_ls_matrix_type full
_refine_ls_number_parameters 137
_refine_ls_number_reflns 1691
_refine_ls_number_restraints 198
_refine_ls_restrained_S_all 1.033
_refine_ls_R_factor_all 0.0614
_refine_ls_R_factor_gt 0.0496
_refine_ls_shift/su_max 0.000
_refine_ls_shift/su_mean 0.000
_refine_ls_structure_factor_coef Fsqd
_refine_ls_weighting_details 'w=1/[\s^2^(Fo^2^)+(0.0606P)^2^+0.2790P] where P=(Fo^2^+2Fc^2^)/3'
_refine_ls_weighting_scheme calc
_refine_ls_wR_factor_gt 0.1251
_refine_ls_wR_factor_ref 0.1345
_reflns_Friedel_coverage 0.000
_reflns_number_gt 1389
_reflns_number_total 1691
_reflns_threshold_expression 'I > 2\s(I)'
_cod_data_source_file c5dt03913d2.cif
_cod_data_source_block 3lambda
_cod_depositor_comments 'Adding full bibliography for 7037336--7037343.cif.'
_cod_database_code 7037341
_shelx_space_group_comment
;
The symmetry employed for this shelxl refinement is uniquely defined
by the following loop, which should always be used as a source of
symmetry information in preference to the above space-group names.
They are only intended as comments.
;
_shelx_estimated_absorpt_t_min 0.990
_shelx_estimated_absorpt_t_max 0.995
_shelxl_version_number 2013-4

loop_
_space_group_symop_operation_xyz
'x, y, z'
'-x, -y, -z'

loop_
_atom_site_label
_atom_site_type_symbol
_atom_site_fract_x
_atom_site_fract_y
_atom_site_fract_z
_atom_site_U_iso_or_equiv
_atom_site_adp_type
_atom_site_occupancy
_atom_site_site_symmetry_order
_atom_site_calc_flag
_atom_site_refinement_flags_posn
_atom_site_refinement_flags_adp
C1' C 0.4946(3) 0.5005(3) 0.2676(3) 0.0271(5) Uani 1 1 d . U
H1'A H 0.4412 0.5454 0.3463 0.033 Uiso 1 1 calc R U
H1'B H 0.4703 0.5698 0.1678 0.033 Uiso 1 1 calc R U
H1N H 0.772(4) 0.648(3) 0.211(4) 0.045(7) Uiso 1 1 d . .
C1 C 0.3969(3) 0.3156(3) 0.1932(3) 0.0243(5) Uani 1 1 d . U
O1 O 0.3711(2) 0.21335(19) 0.31268(19) 0.0286(4) Uani 1 1 d . U
C2 C 0.2904(3) 0.0505(3) 0.2113(3) 0.0251(5) Uani 1 1 d . U
H2N H 0.956(4) 0.595(3) 0.369(4) 0.047(8) Uiso 1 1 d . .
C3 C 0.2367(3) -0.1037(3) 0.2642(3) 0.0284(5) Uani 1 1 d . U
H3 H 0.2522 -0.1123 0.3834 0.034 Uiso 1 1 calc R U
C4 C 0.1588(3) -0.2444(3) 0.1297(3) 0.0293(5) Uani 1 1 d . U
H4 H 0.1177 -0.3540 0.1566 0.035 Uiso 1 1 calc R U
C5 C 0.1388(3) -0.2297(3) -0.0447(3) 0.0296(5) Uani 1 1 d . U
H5 H 0.0833 -0.3300 -0.1325 0.036 Uiso 1 1 calc R U
C6 C 0.1967(3) -0.0750(3) -0.0946(3) 0.0294(5) Uani 1 1 d . U
C7 C 0.2720(3) 0.0671(3) 0.0392(3) 0.0248(5) Uani 1 1 d . U
C9 C 0.1820(4) -0.0612(3) -0.2803(3) 0.0388(6) Uani 1 1 d . U
H9A H 0.1526 -0.1768 -0.3457 0.058 Uiso 1 1 calc R U
H9B H 0.3056 0.0039 -0.2706 0.058 Uiso 1 1 calc R U
H9C H 0.0782 -0.0019 -0.3456 0.058 Uiso 1 1 calc R U
N1 N 0.3433(2) 0.2408(2) 0.0335(2) 0.0265(4) Uani 1 1 d . U
C8 C 0.7135(3) 0.5147(3) 0.3762(3) 0.0252(5) Uani 1 1 d . U
O2 O 0.7758(2) 0.4457(2) 0.5139(2) 0.0302(4) Uani 1 1 d . U
N2 N 0.8254(3) 0.5994(2) 0.3117(3) 0.0300(5) Uani 1 1 d . U

loop_
_atom_site_aniso_label
_atom_site_aniso_U_11
_atom_site_aniso_U_22
_atom_site_aniso_U_33
_atom_site_aniso_U_23
_atom_site_aniso_U_13
_atom_site_aniso_U_12
C1' 0.0242(11) 0.0291(12) 0.0285(11) 0.0081(9) 0.0104(9) 0.0089(9)
C1 0.0177(10) 0.0307(11) 0.0270(11) 0.0123(9) 0.0099(8) 0.0092(8)
O1 0.0242(8) 0.0323(9) 0.0272(8) 0.0047(6) 0.0098(6) 0.0050(7)
C2 0.0179(10) 0.0272(11) 0.0286(11) 0.0032(8) 0.0083(9) 0.0062(8)
C3 0.0245(11) 0.0364(12) 0.0274(11) 0.0115(9) 0.0131(9) 0.0082(9)
C4 0.0243(11) 0.0273(11) 0.0392(13) 0.0129(9) 0.0148(10) 0.0084(9)
C5 0.0242(11) 0.0298(12) 0.0336(12) 0.0030(9) 0.0104(9) 0.0094(9)
C6 0.0239(11) 0.0380(13) 0.0289(11) 0.0088(9) 0.0112(9) 0.0133(9)
C7 0.0171(10) 0.0286(11) 0.0310(11) 0.0115(9) 0.0108(9) 0.0080(8)
C9 0.0475(15) 0.0412(14) 0.0307(13) 0.0075(10) 0.0178(11) 0.0150(12)
N1 0.0213(9) 0.0304(10) 0.0293(10) 0.0098(8) 0.0108(8) 0.0088(8)
C8 0.0252(11) 0.0233(11) 0.0267(11) 0.0055(9) 0.0096(9) 0.0088(9)
O2 0.0231(8) 0.0362(9) 0.0319(9) 0.0114(7) 0.0120(7) 0.0064(7)
N2 0.0234(10) 0.0329(11) 0.0311(11) 0.0120(9) 0.0083(8) 0.0070(8)

loop_
_atom_type_symbol
_atom_type_description
_atom_type_scat_dispersion_real
_atom_type_scat_dispersion_imag
_atom_type_scat_source
C C 0.0033 0.0016 'International Tables Vol C Tables 4.2.6.8 and 6.1.1.4'
H H 0.0000 0.0000 'International Tables Vol C Tables 4.2.6.8 and 6.1.1.4'
N N 0.0061 0.0033 'International Tables Vol C Tables 4.2.6.8 and 6.1.1.4'
O O 0.0106 0.0060 'International Tables Vol C Tables 4.2.6.8 and 6.1.1.4'

loop_
_geom_angle_atom_site_label_1
_geom_angle_atom_site_label_2
_geom_angle_atom_site_label_3
_geom_angle
C1 C1' C8 109.21(17)
N1 C1 O1 116.43(19)
N1 C1 C1' 127.30(19)
O1 C1 C1' 116.18(18)
C1 O1 C2 103.54(16)
C3 C2 C7 124.1(2)
C3 C2 O1 128.78(19)
C7 C2 O1 107.13(18)
C4 C3 C2 114.7(2)
C3 C4 C5 121.9(2)
C6 C5 C4 122.7(2)
C5 C6 C7 115.6(2)
C5 C6 C9 122.4(2)
C7 C6 C9 122.0(2)
C2 C7 C6 121.0(2)
C2 C7 N1 108.98(19)
C6 C7 N1 129.99(19)
C1 N1 C7 103.92(17)
O2 C8 N2 123.7(2)
O2 C8 C1' 120.16(19)
N2 C8 C1' 116.16(18)
H1N N2 H2N 124(2)
H1N N2 C8 119.9(17)
H2N N2 C8 115.5(16)

loop_
_geom_bond_atom_site_label_1
_geom_bond_atom_site_label_2
_geom_bond_distance
C1' C1 1.498(3)
C1' C8 1.533(3)
C1 N1 1.279(3)
C1 O1 1.373(2)
O1 C2 1.390(3)
C2 C3 1.385(3)
C2 C7 1.386(3)
C3 C4 1.385(3)
C4 C5 1.399(3)
C5 C6 1.386(3)
C6 C7 1.390(3)
C6 C9 1.504(3)
C7 N1 1.411(3)
C8 O2 1.237(3)
C8 N2 1.316(3)
N2 H1N 0.90(3)
N2 H2N 0.93(3)

loop_
_geom_hbond_atom_site_label_D
_geom_hbond_atom_site_label_H
_geom_hbond_atom_site_label_A
_geom_hbond_distance_DH
_geom_hbond_distance_HA
_geom_hbond_distance_DA
_geom_hbond_angle_DHA
_geom_hbond_site_symmetry_A
N2 H2N O2 0.93(3) 1.99(3) 2.917(3) 173(2) 2_766
N2 H1N N1 0.90(3) 2.15(3) 3.053(3) 177(2) 2_665
C1' H1'A O2 0.99 2.43 3.368(3) 158.5 2_666
N2 H1N N1 0.90(3) 2.15(3) 3.053(3) 177(2) 2_665
N2 H2N O2 0.93(3) 1.99(3) 2.917(3) 173(2) 2_766

loop_
_geom_torsion_atom_site_label_1
_geom_torsion_atom_site_label_2
_geom_torsion_atom_site_label_3
_geom_torsion_atom_site_label_4
_geom_torsion
C8 C1' C1 N1 -99.3(2)
C8 C1' C1 O1 77.0(2)
N1 C1 O1 C2 0.4(2)
C1' C1 O1 C2 -176.37(16)
C1 O1 C2 C3 179.1(2)
C1 O1 C2 C7 -0.6(2)
C7 C2 C3 C4 -0.8(3)
O1 C2 C3 C4 179.65(18)
C2 C3 C4 C5 0.6(3)
C3 C4 C5 C6 0.6(3)
C4 C5 C6 C7 -1.6(3)
C4 C5 C6 C9 177.6(2)
C3 C2 C7 C6 -0.3(3)
O1 C2 C7 C6 179.38(18)
C3 C2 C7 N1 -179.08(18)
O1 C2 C7 N1 0.6(2)
C5 C6 C7 C2 1.4(3)
C9 C6 C7 C2 -177.8(2)
C5 C6 C7 N1 179.97(19)
C9 C6 C7 N1 0.8(3)
O1 C1 N1 C7 0.0(2)
C1' C1 N1 C7 176.30(19)
C2 C7 N1 C1 -0.3(2)
C6 C7 N1 C1 -179.0(2)
C1 C1' C8 O2 -63.8(3)
C1 C1' C8 N2 114.7(2)
O2 C8 N2 H1N -179.3(19)
C1' C8 N2 H1N 2(2)
O2 C8 N2 H2N 6.6(19)
C1' C8 N2 H2N -171.9(19)
